data_4061274
loop_
_publ_author_name
'Ionkin, Alex S.'
'Marshall, William J.'

_publ_section_title
;
 Rare Organometallic Complex of Divalent, Four-Coordinate Iridium:
 Synthesis, Structural Characterization, and First Insights into Reactivity
;
_journal_coden_ASTM ORGND7
_journal_issue 25
_journal_name_full Organometallics
_journal_page_first 6031
_journal_page_last 6041
_journal_paper_doi 10.1021/om049444k
_journal_volume 23
_journal_year 2004
_chemical_formula_sum 'C25 H39 F12 Ir O3 P2'
_chemical_formula_weight 869.70
_space_group_IT_number 2
_symmetry_cell_setting triclinic
_symmetry_space_group_name_Hall '-P 1'
_symmetry_space_group_name_H-M 'P -1'
_cell_angle_alpha 72.223(2)
_cell_angle_beta 89.903(2)
_cell_angle_gamma 73.369(2)
_cell_formula_units_Z 2
_cell_length_a 9.9034(8)
_cell_length_b 11.1101(9)
_cell_length_c 15.6891(13)
_cell_measurement_temperature 293(2)
_cell_volume 1568.1(2)
_diffrn_ambient_temperature 293(2)
_exptl_crystal_density_diffrn 1.842
_cod_depositor_comments
;
The following automatic conversions were performed:
'_symmetry_cell_setting' value 'Triclinic' changed to 'triclinic'
according to '/home/saulius/struct/CIF-dictionaries/cif_core.dic'
dictionary named 'cif_core.dic' version 2.4.1 from 2010-06-29.

Automatic conversion script
Id: cif_fix_enum 1527 2010-12-29 10:47:43Z saulius 
;
_cod_database_code 4061274

loop_
_symmetry_equiv_pos_as_xyz
'x, y, z'
'-x, -y, -z'

loop_
_atom_site_label
_atom_site_type_symbol
_atom_site_fract_x
_atom_site_fract_y
_atom_site_fract_z
_atom_site_U_iso_or_equiv
_atom_site_adp_type
_atom_site_occupancy
_atom_site_symmetry_multiplicity
_atom_site_calc_flag
_atom_site_refinement_flags
_atom_site_disorder_assembly
_atom_site_disorder_group
Ir1 Ir 0.223717(16) 0.486614(15) 0.239225(10) 0.02294(7) Uani 1 1 d . . .
P1 P 0.29919(12) 0.67438(11) 0.19916(8) 0.0269(2) Uani 1 1 d . . .
F1 F -0.1726(4) 0.7380(4) 0.0669(2) 0.0543(9) Uani 1 1 d . . .
O1 O 0.0248(3) 0.6212(3) 0.2137(2) 0.0262(6) Uani 1 1 d . . .
O1' O 0.2298(7) 0.4511(4) 0.0539(3) 0.0708(16) Uani 1 1 d . . .
C1 C 0.0008(4) 0.7534(4) 0.1663(3) 0.0234(8) Uani 1 1 d . . .
C1' C 0.2254(5) 0.4622(4) 0.1229(3) 0.0295(9) Uani 1 1 d . . .
P2 P 0.14841(12) 0.30103(11) 0.30992(8) 0.0256(2) Uani 1 1 d . . .
F2 F -0.0966(4) 0.9063(3) 0.0181(2) 0.0450(8) Uani 1 1 d . . .
O2 O 0.4230(3) 0.3566(3) 0.2819(2) 0.0280(7) Uani 1 1 d . . .
C2 C 0.1300(5) 0.8080(4) 0.1611(3) 0.0279(9) Uani 1 1 d . . .
H2A H 0.1181 0.8655 0.1981 0.033 Uiso 1 1 calc R . .
H2B H 0.1330 0.8607 0.0995 0.033 Uiso 1 1 calc R . .
F3 F 0.0372(4) 0.7125(3) 0.0274(2) 0.0471(8) Uani 1 1 d . . .
C3 C -0.0596(5) 0.7785(5) 0.0691(3) 0.0312(10) Uani 1 1 d . . .
F4 F -0.2289(3) 0.7898(4) 0.2210(3) 0.0536(9) Uani 1 1 d . . .
C4 C -0.1144(5) 0.8305(5) 0.2129(3) 0.0314(10) Uani 1 1 d . . .
F5 F -0.1568(4) 0.9618(3) 0.1697(2) 0.0471(8) Uani 1 1 d . . .
C5 C 0.3579(7) 0.6741(8) 0.3112(4) 0.0583(18) Uani 1 1 d . . .
F6 F -0.0655(4) 0.8151(3) 0.2959(2) 0.0435(7) Uani 1 1 d . . .
C6 C 0.2594(8) 0.5618(7) 0.3488(5) 0.0586(17) Uani 1 1 d . . .
H6A H 0.1694 0.6060 0.3663 0.070 Uiso 1 1 calc R . .
H6B H 0.3107 0.4889 0.4007 0.070 Uiso 1 1 calc R . .
F7 F 0.4897(4) 0.2314(5) 0.4669(2) 0.0656(12) Uani 1 1 d . . .
C7 C 0.5015(8) 0.5801(7) 0.3463(6) 0.074(3) Uani 1 1 d . . .
H7A H 0.5084 0.5490 0.4108 0.110 Uiso 1 1 calc R . .
H7B H 0.5715 0.6244 0.3266 0.110 Uiso 1 1 calc R . .
H7C H 0.5170 0.5062 0.3240 0.110 Uiso 1 1 calc R . .
F8 F 0.6645(3) 0.2285(4) 0.3878(3) 0.0568(10) Uani 1 1 d . . .
C8 C 0.3042(18) 0.7746(11) 0.3442(8) 0.212(11) Uani 1 1 d . . .
H8A H 0.3238 0.7430 0.4084 0.317 Uiso 1 1 calc R . .
H8B H 0.2037 0.8088 0.3289 0.317 Uiso 1 1 calc R . .
H8C H 0.3467 0.8436 0.3189 0.317 Uiso 1 1 calc R . .
F9 F 0.6042(4) 0.0512(4) 0.4435(3) 0.0749(14) Uani 1 1 d . . .
C9 C 0.4209(6) 0.7127(7) 0.1108(4) 0.0486(15) Uani 1 1 d . . .
F10 F 0.4418(4) 0.1944(4) 0.1767(3) 0.0599(10) Uani 1 1 d . . .
C10 C 0.5624(8) 0.6044(7) 0.1357(7) 0.084(3) Uani 1 1 d . . .
H10A H 0.6228 0.6211 0.0883 0.126 Uiso 1 1 calc R . .
H10B H 0.5475 0.5201 0.1441 0.126 Uiso 1 1 calc R . .
H10C H 0.6063 0.6039 0.1904 0.126 Uiso 1 1 calc R . .
F11 F 0.6438(4) 0.1868(5) 0.2310(4) 0.0731(13) Uani 1 1 d . . .
C11 C 0.4452(8) 0.8455(7) 0.1010(7) 0.087(3) Uani 1 1 d . . .
H11A H 0.5127 0.8602 0.0581 0.130 Uiso 1 1 calc R . .
H11B H 0.4808 0.8447 0.1581 0.130 Uiso 1 1 calc R . .
H11C H 0.3574 0.9151 0.0807 0.130 Uiso 1 1 calc R . .
F12 F 0.5612(5) 0.0236(4) 0.2832(4) 0.0818(15) Uani 1 1 d . . .
C12 C 0.3559(12) 0.728(2) 0.0194(7) 0.169(8) Uani 1 1 d . . .
H12A H 0.4072 0.7691 -0.0267 0.253 Uiso 1 1 calc R . .
H12B H 0.2588 0.7813 0.0110 0.253 Uiso 1 1 calc R . .
H12C H 0.3604 0.6418 0.0159 0.253 Uiso 1 1 calc R . .
C13 C 0.4495(5) 0.2225(4) 0.3202(3) 0.0275(9) Uani 1 1 d . . .
C14 C 0.3203(5) 0.1705(4) 0.3505(3) 0.0295(10) Uani 1 1 d . . .
H14A H 0.3279 0.1364 0.4156 0.035 Uiso 1 1 calc R . .
H14B H 0.3233 0.0979 0.3277 0.035 Uiso 1 1 calc R . .
C15 C 0.5528(6) 0.1824(6) 0.4045(4) 0.0451(14) Uani 1 1 d . . .
C16 C 0.5259(6) 0.1547(6) 0.2535(5) 0.0468(14) Uani 1 1 d . . .
C17 C 0.0621(8) 0.3174(10) 0.4118(6) 0.088(3) Uani 1 1 d . . .
C18 C -0.0901(7) 0.4094(8) 0.3864(5) 0.0612(19) Uani 1 1 d . . .
H18A H -0.1272 0.4314 0.4381 0.092 Uiso 1 1 calc R . .
H18B H -0.1475 0.3655 0.3657 0.092 Uiso 1 1 calc R . .
H18C H -0.0909 0.4889 0.3395 0.092 Uiso 1 1 calc R . .
C19 C 0.1276(11) 0.3299(16) 0.4829(6) 0.145(7) Uani 1 1 d . . .
H19A H 0.0636 0.3353 0.5286 0.217 Uiso 1 1 calc R . .
H19B H 0.1562 0.4089 0.4639 0.217 Uiso 1 1 calc R . .
H19C H 0.2095 0.2543 0.5067 0.217 Uiso 1 1 calc R . .
C20 C 0.0481(10) 0.1618(8) 0.4770(6) 0.074(2) Uani 1 1 d . . .
H20A H 0.0201 0.1656 0.5349 0.111 Uiso 1 1 calc R . .
H20B H 0.1380 0.0956 0.4842 0.111 Uiso 1 1 calc R . .
H20C H -0.0215 0.1396 0.4473 0.111 Uiso 1 1 calc R . .
C21 C 0.0429(6) 0.2381(6) 0.2422(4) 0.0408(13) Uani 1 1 d . . .
C22 C -0.0769(8) 0.3578(8) 0.1842(6) 0.084(3) Uani 1 1 d . . .
H22A H -0.1285 0.3296 0.1462 0.126 Uiso 1 1 calc R . .
H22B H -0.0373 0.4234 0.1477 0.126 Uiso 1 1 calc R . .
H22C H -0.1397 0.3949 0.2225 0.126 Uiso 1 1 calc R . .
C23 C 0.1394(8) 0.1759(7) 0.1794(4) 0.063(2) Uani 1 1 d . . .
H23A H 0.0838 0.1518 0.1410 0.095 Uiso 1 1 calc R . .
H23B H 0.2118 0.0984 0.2149 0.095 Uiso 1 1 calc R . .
H23C H 0.1824 0.2391 0.1433 0.095 Uiso 1 1 calc R . .
C24 C -0.0126(7) 0.1304(7) 0.3018(6) 0.070(2) Uani 1 1 d . . .
H24A H -0.0628 0.0992 0.2650 0.105 Uiso 1 1 calc R . .
H24B H -0.0754 0.1656 0.3409 0.105 Uiso 1 1 calc R . .
H24C H 0.0652 0.0582 0.3372 0.105 Uiso 1 1 calc R . .

loop_
_atom_site_aniso_label
_atom_site_aniso_U_11
_atom_site_aniso_U_22
_atom_site_aniso_U_33
_atom_site_aniso_U_23
_atom_site_aniso_U_13
_atom_site_aniso_U_12
Ir1 0.02081(10) 0.02090(9) 0.01960(9) -0.00119(6) 0.00223(6) -0.00049(6)
P1 0.0188(5) 0.0227(5) 0.0381(6) -0.0075(5) 0.0044(4) -0.0069(4)
F1 0.049(2) 0.068(2) 0.051(2) -0.0152(18) -0.0120(16) -0.0287(18)
O1 0.0216(15) 0.0162(13) 0.0330(16) 0.0009(12) 0.0011(12) -0.0033(11)
O1' 0.124(5) 0.044(2) 0.027(2) -0.0129(18) 0.010(2) 0.004(3)
C1 0.020(2) 0.0185(19) 0.026(2) -0.0034(16) -0.0011(16) -0.0013(15)
C1' 0.035(2) 0.023(2) 0.024(2) -0.0026(17) 0.0060(18) -0.0064(18)
P2 0.0177(5) 0.0190(5) 0.0320(6) 0.0010(4) 0.0032(4) -0.0028(4)
F2 0.058(2) 0.0276(15) 0.0324(15) 0.0030(12) -0.0126(14) -0.0005(14)
O2 0.0200(15) 0.0191(14) 0.0354(17) 0.0005(12) -0.0033(12) -0.0013(11)
C2 0.023(2) 0.021(2) 0.034(2) -0.0011(17) -0.0006(17) -0.0063(17)
F3 0.053(2) 0.0436(18) 0.0340(16) -0.0161(14) -0.0035(14) 0.0065(15)
C3 0.034(2) 0.027(2) 0.028(2) -0.0054(18) -0.0052(18) -0.0049(19)
F4 0.0248(16) 0.057(2) 0.092(3) -0.041(2) 0.0198(17) -0.0133(15)
C4 0.026(2) 0.026(2) 0.037(2) -0.0087(19) 0.0021(19) -0.0022(18)
F5 0.054(2) 0.0251(15) 0.0511(19) -0.0123(13) 0.0041(15) 0.0057(13)
C5 0.039(3) 0.078(5) 0.032(3) -0.008(3) -0.007(2) 0.011(3)
F6 0.0459(19) 0.0496(19) 0.0330(16) -0.0155(14) 0.0080(13) -0.0084(15)
C6 0.055(4) 0.058(4) 0.059(4) -0.017(3) 0.000(3) -0.014(3)
F7 0.042(2) 0.115(4) 0.0330(17) -0.011(2) -0.0065(15) -0.027(2)
C7 0.063(4) 0.043(4) 0.105(6) -0.024(4) -0.048(4) -0.001(3)
F8 0.0281(16) 0.068(2) 0.059(2) 0.0054(18) -0.0066(15) -0.0187(16)
C8 0.31(2) 0.103(8) 0.135(10) -0.095(8) -0.171(12) 0.129(11)
F9 0.040(2) 0.055(2) 0.081(3) 0.037(2) -0.0188(19) -0.0034(17)
C9 0.032(3) 0.073(4) 0.043(3) -0.015(3) 0.017(2) -0.023(3)
F10 0.066(3) 0.075(3) 0.053(2) -0.038(2) 0.0273(19) -0.025(2)
C10 0.057(4) 0.046(4) 0.143(8) -0.022(5) 0.061(5) -0.014(3)
F11 0.046(2) 0.087(3) 0.109(4) -0.054(3) 0.048(2) -0.030(2)
C11 0.041(4) 0.047(4) 0.126(7) 0.034(4) 0.022(4) -0.009(3)
F12 0.073(3) 0.0341(19) 0.133(4) -0.035(2) 0.034(3) 0.0019(19)
C12 0.100(9) 0.40(3) 0.073(7) -0.123(11) 0.065(6) -0.128(13)
C13 0.019(2) 0.021(2) 0.033(2) -0.0004(17) 0.0018(17) 0.0003(16)
C14 0.022(2) 0.022(2) 0.034(2) 0.0023(17) 0.0003(17) -0.0016(16)
C15 0.025(2) 0.046(3) 0.043(3) 0.014(2) -0.006(2) -0.008(2)
C16 0.038(3) 0.037(3) 0.065(4) -0.019(3) 0.024(3) -0.008(2)
C17 0.051(4) 0.126(8) 0.076(5) -0.075(6) -0.019(4) 0.037(5)
C18 0.044(4) 0.075(5) 0.058(4) -0.038(4) 0.004(3) 0.011(3)
C19 0.076(7) 0.274(18) 0.046(5) -0.059(7) 0.013(4) 0.016(9)
C20 0.086(6) 0.069(5) 0.067(5) -0.012(4) 0.019(4) -0.034(4)
C21 0.029(3) 0.046(3) 0.042(3) -0.025(2) -0.008(2) 0.008(2)
C22 0.059(4) 0.089(6) 0.083(5) -0.055(5) -0.046(4) 0.039(4)
C23 0.073(5) 0.060(4) 0.039(3) -0.026(3) -0.005(3) 0.017(3)
C24 0.044(4) 0.061(4) 0.138(7) -0.065(5) 0.028(4) -0.030(3)

loop_
_geom_bond_atom_site_label_1
_geom_bond_atom_site_label_2
_geom_bond_distance
_geom_bond_site_symmetry_2
_geom_bond_publ_flag
Ir1 C1' 1.925(5) . ?
Ir1 O2 2.052(3) . ?
Ir1 O1 2.057(3) . ?
Ir1 C6 2.197(7) . ?
Ir1 P1 2.3229(12) . ?
Ir1 P2 2.3491(11) . ?
P1 C2 1.845(5) . ?
P1 C5 1.851(6) . ?
P1 C9 1.867(5) . ?
F1 C3 1.324(6) . ?
O1 C1 1.378(5) . ?
O1' C1' 1.125(6) . ?
C1 C4 1.546(6) . ?
C1 C3 1.552(6) . ?
C1 C2 1.558(6) . ?
P2 C17 1.844(8) . ?
P2 C14 1.853(4) . ?
P2 C21 1.893(6) . ?
F2 C3 1.342(5) . ?
O2 C13 1.371(5) . ?
F3 C3 1.331(6) . ?
F4 C4 1.328(6) . ?
C4 F6 1.334(6) . ?
C4 F5 1.345(6) . ?
C5 C8 1.345(11) . ?
C5 C7 1.489(8) . ?
C5 C6 1.761(11) . ?
F7 C15 1.330(8) . ?
F8 C15 1.340(6) . ?
F9 C15 1.338(7) . ?
C9 C12 1.515(12) . ?
C9 C10 1.521(10) . ?
C9 C11 1.524(11) . ?
F10 C16 1.344(8) . ?
F11 C16 1.332(7) . ?
F12 C16 1.326(7) . ?
C13 C15 1.542(7) . ?
C13 C16 1.545(7) . ?
C13 C14 1.565(6) . ?
C17 C19 1.355(13) . ?
C17 C18 1.532(9) . ?
C17 C20 1.763(14) . ?
C21 C24 1.517(10) . ?
C21 C22 1.538(8) . ?
C21 C23 1.547(8) . ?
